data_1509249
loop_
_publ_author_name
'Jentzsch, Andreas Vargas'
'Emery, Daniel'
'Mareda, Jiri'
'Nayak, Susanta K'
'Metrangolo, Pierangelo'
'Resnati, Giuseppe'
'Sakai, Naomi'
'Matile, Stefan'

_publ_contact_author_email
;pierangelo.metrangolo@polimi.it,
giuseppe.resnati@polimi.it, stefan.matile@unige.ch
;
_publ_contact_author_name 'Pierangelo Metrangolo, Giuseppe Resnati, Stefan Matile'
_publ_section_title
;
 Transmembrane anion transport mediated by halogen-bond donors.
;
_publ_section_title_footnote
;
;
_journal_name_full 'Nature Communications'
_journal_page_first 905
_journal_paper_doi 10.1038/ncomms1902
_journal_volume 3
_journal_year 2012
_chemical_formula_moiety 'C12 H28 Cl K O8'
_chemical_formula_sum 'C12 H28 Cl K O8'
_chemical_formula_weight 374.88
_chemical_name_common 18-crown-6-KCl-dihydrate
_chemical_name_systematic
;
 1,4,7,10,13,16-hexaoxacyclooctadecane potassiumchloride,dihydrate
;
_space_group_IT_number 11
_symmetry_cell_setting monoclinic
_symmetry_Int_Tables_number 11
_symmetry_space_group_name_Hall '-P 2yb'
_symmetry_space_group_name_H-M 'P 1 21/m 1'
_atom_sites_solution_hydrogens geom
_atom_sites_solution_primary direct
_atom_sites_solution_secondary difmap
_audit_creation_method SHELXL-97
_cell_angle_alpha 90.00
_cell_angle_beta 92.886(2)
_cell_angle_gamma 90.00
_cell_formula_units_Z 4
_cell_length_a 9.7820(5)
_cell_length_b 14.9830(6)
_cell_length_c 12.1152(6)
_cell_measurement_reflns_used 430
_cell_measurement_temperature 100(2)
_cell_measurement_theta_max 27.98
_cell_measurement_theta_min 0.98
_cell_volume 1773.40(14)
_computing_cell_refinement 'Bruker SMART'
_computing_data_collection 'Bruker SMART'
_computing_data_reduction 'Bruker SHELXTL'
_computing_molecular_graphics 'Bruker SHELXTL'
_computing_publication_material 'Bruker SHELXTL'
_computing_structure_refinement 'SHELXL-97 (Sheldrick, 2008)'
_computing_structure_solution 'SHELXS-97 (Sheldrick, 2008)'
_diffrn_ambient_temperature 100(2)
_diffrn_measured_fraction_theta_full 0.999
_diffrn_measured_fraction_theta_max 0.999
_diffrn_measurement_device_type 'CCD area detector'
_diffrn_measurement_method 'phi and omega scans'
_diffrn_radiation_monochromator graphite
_diffrn_radiation_source 'fine-focus sealed tube'
_diffrn_radiation_type MoK\a
_diffrn_radiation_wavelength 0.71073
_diffrn_reflns_av_R_equivalents 0.0471
_diffrn_reflns_av_sigmaI/netI 0.0466
_diffrn_reflns_limit_h_max 12
_diffrn_reflns_limit_h_min -12
_diffrn_reflns_limit_k_max 18
_diffrn_reflns_limit_k_min -15
_diffrn_reflns_limit_l_max 14
_diffrn_reflns_limit_l_min -14
_diffrn_reflns_number 15157
_diffrn_reflns_theta_full 26.00
_diffrn_reflns_theta_max 26.00
_diffrn_reflns_theta_min 1.68
_exptl_absorpt_coefficient_mu 0.483
_exptl_absorpt_correction_T_max 0.9716
_exptl_absorpt_correction_T_min 0.9095
_exptl_absorpt_correction_type multi-scan
_exptl_absorpt_process_details SADABS
_exptl_crystal_colour colorless
_exptl_crystal_density_diffrn 1.397
_exptl_crystal_density_method 'not measured'
_exptl_crystal_description Plate
_exptl_crystal_F_000 792
_exptl_crystal_size_max 0.20
_exptl_crystal_size_mid 0.10
_exptl_crystal_size_min 0.06
_refine_diff_density_max 0.688
_refine_diff_density_min -0.749
_refine_diff_density_rms 0.085
_refine_ls_extinction_method none
_refine_ls_goodness_of_fit_ref 1.065
_refine_ls_hydrogen_treatment mixed
_refine_ls_matrix_type full
_refine_ls_number_parameters 219
_refine_ls_number_reflns 3614
_refine_ls_number_restraints 0
_refine_ls_restrained_S_all 1.065
_refine_ls_R_factor_all 0.0736
_refine_ls_R_factor_gt 0.0514
_refine_ls_shift/su_max 0.000
_refine_ls_shift/su_mean 0.000
_refine_ls_structure_factor_coef Fsqd
_refine_ls_weighting_details 'calc w=1/[\s^2^(Fo^2^)+(0.0747P)^2^+1.5089P] where P=(Fo^2^+2Fc^2^)/3'
_refine_ls_weighting_scheme calc
_refine_ls_wR_factor_gt 0.1332
_refine_ls_wR_factor_ref 0.1440
_reflns_number_gt 2746
_reflns_number_total 3614
_reflns_threshold_expression >2\s(I)
_cod_data_source_file ncomms1902-s4.cif
_cod_data_source_block 18-crown-KCl-2H2O
_cod_depositor_comments
;
The following automatic conversions were performed:

'_symmetry_cell_setting' value 'Monoclinic' changed to 'monoclinic'
according to the built-in table from CIF Core dictionary named
'cif_core.dic' version 2.4.1 from 2010-06-29.

Automatic conversion script
Id: cif_fix_values 1891 2012-01-12 08:04:46Z andrius 

2019-04-29
Z value and formula fixed to values more according to usual
chemical conventions.                 miguel
;
_cod_original_formula_sum 'C24 H52 Cl2 K2 O16'
_cod_original_formula_weight 745.76
_cod_original_formula_moiety 'C12 H28 Cl K O8, C12 H24 Cl K O8'
_cod_original_formula_units_Z 2
_cod_original_sg_symbol_H-M 'P 21/m'
_cod_database_code 1509249

loop_
_symmetry_equiv_pos_as_xyz
'x, y, z'
'-x, y+1/2, -z'
'-x, -y, -z'
'x, -y-1/2, z'

loop_
_atom_site_label
_atom_site_type_symbol
_atom_site_fract_x
_atom_site_fract_y
_atom_site_fract_z
_atom_site_U_iso_or_equiv
_atom_site_adp_type
_atom_site_occupancy
_atom_site_symmetry_multiplicity
_atom_site_calc_flag
_atom_site_refinement_flags
K1 K 0.65020(9) 0.2500 0.00095(7) 0.0177(2) Uani 1 2 d S
K2 K 0.12612(10) 0.2500 0.52693(7) 0.0224(2) Uani 1 2 d S
Cl3 Cl -0.15979(12) 0.2500 0.37914(9) 0.0301(3) Uani 1 2 d S
Cl4 Cl 0.37082(11) 0.2500 0.15475(10) 0.0288(3) Uani 1 2 d S
O4 O 0.9358(3) 0.2500 0.0593(2) 0.0183(6) Uani 1 2 d S
O8 O -0.0427(3) 0.2500 0.7140(2) 0.0199(6) Uani 1 2 d S
O2 O 0.5592(2) 0.08673(13) -0.10836(16) 0.0188(5) Uani 1 1 d .
O1 O 0.4674(3) 0.2500 -0.2001(2) 0.0203(6) Uani 1 2 d S
O3 O 0.8290(2) 0.08330(13) -0.01956(16) 0.0188(5) Uani 1 1 d .
O7 O 0.0464(2) 0.08588(13) 0.62510(16) 0.0212(5) Uani 1 1 d .
O6 O 0.3082(2) 0.08288(15) 0.53961(18) 0.0274(5) Uani 1 1 d .
O5 O 0.4020(3) 0.2500 0.4721(3) 0.0277(7) Uani 1 2 d S
O9 O 0.6424(3) 0.13872(16) 0.2057(2) 0.0275(5) Uani 1 1 d .
C1 C 0.3863(3) 0.17141(19) -0.2033(3) 0.0214(7) Uani 1 1 d .
H1A H 0.3217 0.1725 -0.2689 0.026 Uiso 1 1 calc R
H1B H 0.3325 0.1679 -0.1364 0.026 Uiso 1 1 calc R
C3 C 0.6390(3) 0.00656(19) -0.1026(2) 0.0186(6) Uani 1 1 d .
H3A H 0.6912 0.0001 -0.1701 0.022 Uiso 1 1 calc R
H3B H 0.5785 -0.0460 -0.0967 0.022 Uiso 1 1 calc R
C11 C -0.0323(4) 0.0918(2) 0.7197(2) 0.0254(7) Uani 1 1 d .
H11A H 0.0290 0.0980 0.7868 0.030 Uiso 1 1 calc R
H11B H -0.0871 0.0367 0.7270 0.030 Uiso 1 1 calc R
C12 C -0.1253(3) 0.1711(2) 0.7086(3) 0.0235(7) Uani 1 1 d .
H12A H -0.1790 0.1688 0.6371 0.028 Uiso 1 1 calc R
H12B H -0.1899 0.1713 0.7689 0.028 Uiso 1 1 calc R
C4 C 0.7347(3) 0.01274(19) -0.0032(2) 0.0185(6) Uani 1 1 d .
H4A H 0.6828 0.0247 0.0633 0.022 Uiso 1 1 calc R
H4B H 0.7846 -0.0443 0.0080 0.022 Uiso 1 1 calc R
C6 C 1.0159(3) 0.17161(19) 0.0476(3) 0.0201(6) Uani 1 1 d .
H6A H 1.0968 0.1730 0.1001 0.024 Uiso 1 1 calc R
H6B H 1.0482 0.1677 -0.0284 0.024 Uiso 1 1 calc R
C8 C 0.3890(4) 0.0943(3) 0.4459(3) 0.0369(9) Uani 1 1 d .
H8A H 0.3291 0.1058 0.3791 0.044 Uiso 1 1 calc R
H8B H 0.4428 0.0396 0.4333 0.044 Uiso 1 1 calc R
C10 C 0.1306(3) 0.0083(2) 0.6273(3) 0.0257(7) Uani 1 1 d .
H10A H 0.0728 -0.0459 0.6260 0.031 Uiso 1 1 calc R
H10B H 0.1901 0.0075 0.6959 0.031 Uiso 1 1 calc R
C2 C 0.4787(3) 0.0920(2) -0.2087(2) 0.0216(7) Uani 1 1 d .
H2A H 0.4237 0.0370 -0.2195 0.026 Uiso 1 1 calc R
H2B H 0.5386 0.0982 -0.2717 0.026 Uiso 1 1 calc R
C5 C 0.9273(3) 0.09312(19) 0.0711(2) 0.0186(6) Uani 1 1 d .
H5A H 0.9837 0.0385 0.0796 0.022 Uiso 1 1 calc R
H5B H 0.8802 0.1029 0.1405 0.022 Uiso 1 1 calc R
C9 C 0.2168(3) 0.0094(2) 0.5286(3) 0.0293(8) Uani 1 1 d .
H9A H 0.2689 -0.0470 0.5244 0.035 Uiso 1 1 calc R
H9B H 0.1579 0.0156 0.4601 0.035 Uiso 1 1 calc R
C7 C 0.4827(4) 0.1713(2) 0.4673(3) 0.0333(8) Uani 1 1 d .
H7A H 0.5362 0.1627 0.5381 0.040 Uiso 1 1 calc R
H7B H 0.5475 0.1764 0.4074 0.040 Uiso 1 1 calc R
O10 O 0.1281(5) 0.1778(4) 0.3122(4) 0.139(2) Uani 1 1 d .
H2O H 0.691(4) 0.168(3) 0.242(3) 0.035(12) Uiso 1 1 d .
H1O H 0.548(5) 0.165(3) 0.201(3) 0.050(12) Uiso 1 1 d .

loop_
_atom_site_aniso_label
_atom_site_aniso_U_11
_atom_site_aniso_U_22
_atom_site_aniso_U_33
_atom_site_aniso_U_23
_atom_site_aniso_U_13
_atom_site_aniso_U_12
K1 0.0181(5) 0.0152(5) 0.0198(5) 0.000 0.0008(3) 0.000
K2 0.0226(5) 0.0264(6) 0.0178(5) 0.000 -0.0006(4) 0.000
Cl3 0.0217(6) 0.0365(7) 0.0313(6) 0.000 -0.0075(5) 0.000
Cl4 0.0194(5) 0.0263(6) 0.0401(7) 0.000 -0.0049(5) 0.000
O4 0.0147(14) 0.0103(15) 0.0301(16) 0.000 0.0047(12) 0.000
O8 0.0214(16) 0.0146(15) 0.0239(15) 0.000 0.0029(12) 0.000
O2 0.0219(11) 0.0135(11) 0.0207(10) -0.0021(8) -0.0024(8) 0.0033(9)
O1 0.0196(15) 0.0140(15) 0.0267(16) 0.000 -0.0045(12) 0.000
O3 0.0190(11) 0.0138(11) 0.0233(11) 0.0033(8) -0.0012(8) -0.0042(9)
O7 0.0251(11) 0.0136(11) 0.0248(11) 0.0005(8) -0.0006(9) 0.0014(9)
O6 0.0278(12) 0.0266(13) 0.0281(12) -0.0080(9) 0.0041(9) -0.0039(10)
O5 0.0221(16) 0.0293(19) 0.0321(18) 0.000 0.0055(14) 0.000
O9 0.0277(14) 0.0237(13) 0.0310(13) -0.0092(10) -0.0003(10) 0.0028(11)
C1 0.0206(15) 0.0139(16) 0.0287(16) 0.0011(12) -0.0082(13) -0.0070(13)
C3 0.0197(15) 0.0094(15) 0.0270(15) -0.0021(11) 0.0043(12) 0.0011(12)
C11 0.0362(19) 0.0187(17) 0.0212(15) 0.0013(12) 0.0013(13) -0.0055(15)
C12 0.0252(16) 0.0205(17) 0.0257(16) -0.0015(12) 0.0093(13) -0.0052(14)
C4 0.0176(15) 0.0103(15) 0.0279(16) 0.0021(12) 0.0034(12) -0.0003(12)
C6 0.0173(15) 0.0142(16) 0.0287(16) -0.0023(12) -0.0014(12) 0.0031(13)
C8 0.042(2) 0.039(2) 0.0305(18) -0.0101(15) 0.0113(16) 0.0063(18)
C10 0.0228(17) 0.0132(16) 0.0402(19) 0.0001(13) -0.0068(14) -0.0011(14)
C2 0.0261(17) 0.0142(16) 0.0240(15) -0.0023(12) -0.0050(13) -0.0027(13)
C5 0.0180(15) 0.0145(15) 0.0231(15) 0.0005(11) -0.0015(12) 0.0030(12)
C9 0.0254(18) 0.0200(18) 0.042(2) -0.0122(14) -0.0048(15) 0.0035(15)
C7 0.0307(18) 0.039(2) 0.0318(19) 0.0002(15) 0.0161(15) 0.0062(17)
O10 0.089(3) 0.241(6) 0.087(3) 0.001(4) 0.002(3) 0.012(4)

loop_
_atom_type_symbol
_atom_type_description
_atom_type_scat_dispersion_real
_atom_type_scat_dispersion_imag
_atom_type_scat_source
C C 0.0033 0.0016 'International Tables Vol C Tables 4.2.6.8 and 6.1.1.4'
H H 0.0000 0.0000 'International Tables Vol C Tables 4.2.6.8 and 6.1.1.4'
O O 0.0106 0.0060 'International Tables Vol C Tables 4.2.6.8 and 6.1.1.4'
Cl Cl 0.1484 0.1585 'International Tables Vol C Tables 4.2.6.8 and 6.1.1.4'
K K 0.2009 0.2494 'International Tables Vol C Tables 4.2.6.8 and 6.1.1.4'

loop_
_geom_angle_atom_site_label_1
_geom_angle_atom_site_label_2
_geom_angle_atom_site_label_3
_geom_angle
_geom_angle_site_symmetry_1
_geom_angle_site_symmetry_3
O4 K1 O2 112.85(5) . .
O4 K1 O2 112.85(5) . 4_565
O2 K1 O2 115.01(8) . 4_565
O4 K1 O1 138.77(9) . .
O2 K1 O1 57.54(4) . .
O2 K1 O1 57.54(4) 4_565 .
O4 K1 O9 81.94(7) . 4_565
O2 K1 O9 145.91(6) . 4_565
O2 K1 O9 83.60(6) 4_565 4_565
O1 K1 O9 130.17(7) . 4_565
O4 K1 O9 81.94(7) . .
O2 K1 O9 83.60(6) . .
O2 K1 O9 145.91(6) 4_565 .
O1 K1 O9 130.17(7) . .
O9 K1 O9 67.70(9) 4_565 .
O4 K1 O3 57.56(4) . 4_565
O2 K1 O3 144.41(6) . 4_565
O2 K1 O3 55.90(5) 4_565 4_565
O1 K1 O3 104.94(5) . 4_565
O9 K1 O3 69.63(6) 4_565 4_565
O9 K1 O3 124.01(7) . 4_565
O4 K1 O3 57.56(4) . .
O2 K1 O3 55.90(5) . .
O2 K1 O3 144.41(6) 4_565 .
O1 K1 O3 104.94(5) . .
O9 K1 O3 124.01(7) 4_565 .
O9 K1 O3 69.63(6) . .
O3 K1 O3 109.07(8) 4_565 .
O4 K1 Cl4 132.27(7) . .
O2 K1 Cl4 90.77(5) . .
O2 K1 Cl4 90.77(5) 4_565 .
O1 K1 Cl4 88.96(7) . .
O9 K1 Cl4 59.24(5) 4_565 .
O9 K1 Cl4 59.24(5) . .
O3 K1 Cl4 121.63(4) 4_565 .
O3 K1 Cl4 121.63(4) . .
O4 K1 H1O 99.4(9) . .
O2 K1 H1O 84.3(8) . .
O2 K1 H1O 129.1(9) 4_565 .
O1 K1 H1O 117.5(9) . .
O9 K1 H1O 62.5(8) 4_565 .
O9 K1 H1O 19.3(9) . .
O3 K1 H1O 129.5(8) 4_565 .
O3 K1 H1O 86.1(9) . .
Cl4 K1 H1O 40.0(9) . .
O5 K2 O10 74.36(12) . .
O5 K2 O10 74.36(12) . 4_565
O10 K2 O10 45.1(3) . 4_565
O5 K2 O7 112.57(5) . 4_565
O10 K2 O7 136.82(13) . 4_565
O10 K2 O7 93.94(14) 4_565 4_565
O5 K2 O7 112.57(5) . .
O10 K2 O7 93.94(14) . .
O10 K2 O7 136.82(13) 4_565 .
O7 K2 O7 118.79(9) 4_565 .
O5 K2 O8 141.60(9) . .
O10 K2 O8 139.46(12) . .
O10 K2 O8 139.46(12) 4_565 .
O7 K2 O8 59.43(4) 4_565 .
O7 K2 O8 59.43(4) . .
O5 K2 O6 56.70(5) . 4_565
O10 K2 O6 109.14(13) . 4_565
O10 K2 O6 72.69(13) 4_565 4_565
O7 K2 O6 56.45(6) 4_565 4_565
O7 K2 O6 148.25(7) . 4_565
O8 K2 O6 108.39(5) . 4_565
O5 K2 O6 56.70(5) . .
O10 K2 O6 72.69(13) . .
O10 K2 O6 109.14(13) 4_565 .
O7 K2 O6 148.25(7) 4_565 .
O7 K2 O6 56.45(6) . .
O8 K2 O6 108.39(5) . .
O6 K2 O6 109.19(9) 4_565 .
O5 K2 Cl3 132.89(8) . .
O10 K2 Cl3 62.38(10) . .
O10 K2 Cl3 62.38(10) 4_565 .
O7 K2 Cl3 89.08(5) 4_565 .
O7 K2 Cl3 89.08(5) . .
O8 K2 Cl3 85.51(7) . .
O6 K2 Cl3 120.60(4) 4_565 .
O6 K2 Cl3 120.60(4) . .
C6 O4 C6 111.2(3) 4_565 .
C6 O4 K1 120.91(16) 4_565 .
C6 O4 K1 120.91(16) . .
C12 O8 C12 111.3(3) 4_565 .
C12 O8 K2 108.01(16) 4_565 .
C12 O8 K2 108.01(16) . .
C2 O2 C3 111.5(2) . .
C2 O2 K1 119.28(16) . .
C3 O2 K1 122.06(16) . .
C1 O1 C1 112.1(3) 4_565 .
C1 O1 K1 109.71(17) 4_565 .
C1 O1 K1 109.71(17) . .
C4 O3 C5 112.6(2) . .
C4 O3 K1 102.54(15) . .
C5 O3 K1 102.59(15) . .
C11 O7 C10 111.9(2) . .
C11 O7 K2 117.02(17) . .
C10 O7 K2 122.71(17) . .
C9 O6 C8 113.0(2) . .
C9 O6 K2 105.45(17) . .
C8 O6 K2 101.86(19) . .
C7 O5 C7 112.0(3) 4_565 .
C7 O5 K2 123.47(17) 4_565 .
C7 O5 K2 123.47(17) . .
K1 O9 H2O 97(3) . .
K1 O9 H1O 78(2) . .
H2O O9 H1O 111(4) . .
O1 C1 C2 108.8(2) . .
O1 C1 H1A 109.9 . .
C2 C1 H1A 109.9 . .
O1 C1 H1B 109.9 . .
C2 C1 H1B 109.9 . .
H1A C1 H1B 108.3 . .
O2 C3 C4 107.8(2) . .
O2 C3 H3A 110.1 . .
C4 C3 H3A 110.1 . .
O2 C3 H3B 110.1 . .
C4 C3 H3B 110.1 . .
H3A C3 H3B 108.5 . .
O7 C11 C12 109.2(2) . .
O7 C11 H11A 109.8 . .
C12 C11 H11A 109.8 . .
O7 C11 H11B 109.8 . .
C12 C11 H11B 109.8 . .
H11A C11 H11B 108.3 . .
O8 C12 C11 108.2(3) . .
O8 C12 H12A 110.1 . .
C11 C12 H12A 110.1 . .
O8 C12 H12B 110.1 . .
C11 C12 H12B 110.1 . .
H12A C12 H12B 108.4 . .
O3 C4 C3 108.6(2) . .
O3 C4 H4A 110.0 . .
C3 C4 H4A 110.0 . .
O3 C4 H4B 110.0 . .
C3 C4 H4B 110.0 . .
H4A C4 H4B 108.4 . .
O4 C6 C5 107.6(2) . .
O4 C6 H6A 110.2 . .
C5 C6 H6A 110.2 . .
O4 C6 H6B 110.2 . .
C5 C6 H6B 110.2 . .
H6A C6 H6B 108.5 . .
O6 C8 C7 108.4(3) . .
O6 C8 H8A 110.0 . .
C7 C8 H8A 110.0 . .
O6 C8 H8B 110.0 . .
C7 C8 H8B 110.0 . .
H8A C8 H8B 108.4 . .
O7 C10 C9 108.9(3) . .
O7 C10 H10A 109.9 . .
C9 C10 H10A 109.9 . .
O7 C10 H10B 109.9 . .
C9 C10 H10B 109.9 . .
H10A C10 H10B 108.3 . .
O2 C2 C1 108.5(2) . .
O2 C2 H2A 110.0 . .
C1 C2 H2A 110.0 . .
O2 C2 H2B 110.0 . .
C1 C2 H2B 110.0 . .
H2A C2 H2B 108.4 . .
O3 C5 C6 107.9(2) . .
O3 C5 H5A 110.1 . .
C6 C5 H5A 110.1 . .
O3 C5 H5B 110.1 . .
C6 C5 H5B 110.1 . .
H5A C5 H5B 108.4 . .
O6 C9 C10 108.1(3) . .
O6 C9 H9A 110.1 . .
C10 C9 H9A 110.1 . .
O6 C9 H9B 110.1 . .
C10 C9 H9B 110.1 . .
H9A C9 H9B 108.4 . .
O5 C7 C8 108.1(3) . .
O5 C7 H7A 110.1 . .
C8 C7 H7A 110.1 . .
O5 C7 H7B 110.1 . .
C8 C7 H7B 110.1 . .
H7A C7 H7B 108.4 . .

loop_
_geom_bond_atom_site_label_1
_geom_bond_atom_site_label_2
_geom_bond_distance
_geom_bond_site_symmetry_2
K1 O4 2.847(3) .
K1 O2 2.900(2) .
K1 O2 2.900(2) 4_565
K1 O1 2.949(3) .
K1 O9 2.993(3) 4_565
K1 O9 2.993(3) .
K1 O3 3.067(2) 4_565
K1 O3 3.067(2) .
K1 Cl4 3.3843(14) .
K1 H1O 2.95(4) .
K2 O5 2.812(3) .
K2 O10 2.819(5) .
K2 O10 2.819(5) 4_565
K2 O7 2.857(2) 4_565
K2 O7 2.857(2) .
K2 O8 2.871(3) .
K2 O6 3.072(2) 4_565
K2 O6 3.072(2) .
K2 Cl3 3.2440(15) .
O4 C6 1.423(3) 4_565
O4 C6 1.423(3) .
O8 C12 1.432(3) 4_565
O8 C12 1.432(3) .
O2 C2 1.417(4) .
O2 C3 1.433(3) .
O1 C1 1.419(3) 4_565
O1 C1 1.419(3) .
O3 C4 1.424(3) .
O3 C5 1.431(3) .
O7 C11 1.415(4) .
O7 C10 1.424(4) .
O6 C9 1.420(4) .
O6 C8 1.427(4) .
O5 C7 1.422(4) 4_565
O5 C7 1.422(4) .
O9 H2O 0.76(4) .
O9 H1O 1.00(5) .
C1 C2 1.497(4) .
C1 H1A 0.9900 .
C1 H1B 0.9900 .
C3 C4 1.491(4) .
C3 H3A 0.9900 .
C3 H3B 0.9900 .
C11 C12 1.499(5) .
C11 H11A 0.9900 .
C11 H11B 0.9900 .
C12 H12A 0.9900 .
C12 H12B 0.9900 .
C4 H4A 0.9900 .
C4 H4B 0.9900 .
C6 C5 1.497(4) .
C6 H6A 0.9900 .
C6 H6B 0.9900 .
C8 C7 1.488(5) .
C8 H8A 0.9900 .
C8 H8B 0.9900 .
C10 C9 1.497(5) .
C10 H10A 0.9900 .
C10 H10B 0.9900 .
C2 H2A 0.9900 .
C2 H2B 0.9900 .
C5 H5A 0.9900 .
C5 H5B 0.9900 .
C9 H9A 0.9900 .
C9 H9B 0.9900 .
C7 H7A 0.9900 .
C7 H7B 0.9900 .

loop_
_geom_torsion_atom_site_label_1
_geom_torsion_atom_site_label_2
_geom_torsion_atom_site_label_3
_geom_torsion_atom_site_label_4
_geom_torsion
_geom_torsion_site_symmetry_1
_geom_torsion_site_symmetry_4
O2 K1 O4 C6 140.4(2) . 4_565
O2 K1 O4 C6 7.9(2) 4_565 4_565
O1 K1 O4 C6 74.1(2) . 4_565
O9 K1 O4 C6 -71.7(2) 4_565 4_565
O9 K1 O4 C6 -140.1(2) . 4_565
O3 K1 O4 C6 -0.71(19) 4_565 4_565
O3 K1 O4 C6 148.9(2) . 4_565
Cl4 K1 O4 C6 -105.9(2) . 4_565
O2 K1 O4 C6 -7.9(2) . .
O2 K1 O4 C6 -140.4(2) 4_565 .
O1 K1 O4 C6 -74.1(2) . .
O9 K1 O4 C6 140.1(2) 4_565 .
O9 K1 O4 C6 71.7(2) . .
O3 K1 O4 C6 -148.9(2) 4_565 .
O3 K1 O4 C6 0.71(19) . .
Cl4 K1 O4 C6 105.9(2) . .
O5 K2 O8 C12 119.75(19) . 4_565
O10 K2 O8 C12 -96.4(3) . 4_565
O10 K2 O8 C12 -24.1(3) 4_565 4_565
O7 K2 O8 C12 31.34(18) 4_565 4_565
O7 K2 O8 C12 -151.8(2) . 4_565
O6 K2 O8 C12 60.5(2) 4_565 4_565
O6 K2 O8 C12 178.95(18) . 4_565
Cl3 K2 O8 C12 -60.25(19) . 4_565
O5 K2 O8 C12 -119.75(19) . .
O10 K2 O8 C12 24.1(3) . .
O10 K2 O8 C12 96.4(3) 4_565 .
O7 K2 O8 C12 151.8(2) 4_565 .
O7 K2 O8 C12 -31.34(17) . .
O6 K2 O8 C12 -178.95(18) 4_565 .
O6 K2 O8 C12 -60.5(2) . .
Cl3 K2 O8 C12 60.25(19) . .
O4 K1 O2 C2 -130.22(19) . .
O2 K1 O2 C2 1.2(2) 4_565 .
O1 K1 O2 C2 4.14(19) . .
O9 K1 O2 C2 119.2(2) 4_565 .
O9 K1 O2 C2 151.3(2) . .
O3 K1 O2 C2 -64.5(2) 4_565 .
O3 K1 O2 C2 -139.0(2) . .
Cl4 K1 O2 C2 92.41(19) . .
O4 K1 O2 C3 17.7(2) . .
O2 K1 O2 C3 149.11(15) 4_565 .
O1 K1 O2 C3 152.1(2) . .
O9 K1 O2 C3 -92.9(2) 4_565 .
O9 K1 O2 C3 -60.74(18) . .
O3 K1 O2 C3 83.4(2) 4_565 .
O3 K1 O2 C3 8.95(17) . .
Cl4 K1 O2 C3 -119.67(18) . .
O4 K1 O1 C1 -118.19(19) . 4_565
O2 K1 O1 C1 153.4(2) . 4_565
O2 K1 O1 C1 -29.77(17) 4_565 4_565
O9 K1 O1 C1 15.0(2) 4_565 4_565
O9 K1 O1 C1 108.61(18) . 4_565
O3 K1 O1 C1 -60.7(2) 4_565 4_565
O3 K1 O1 C1 -175.64(18) . 4_565
Cl4 K1 O1 C1 61.81(19) . 4_565
O4 K1 O1 C1 118.19(19) . .
O2 K1 O1 C1 29.77(17) . .
O2 K1 O1 C1 -153.4(2) 4_565 .
O9 K1 O1 C1 -108.61(18) 4_565 .
O9 K1 O1 C1 -15.0(2) . .
O3 K1 O1 C1 175.64(18) 4_565 .
O3 K1 O1 C1 60.7(2) . .
Cl4 K1 O1 C1 -61.81(19) . .
O4 K1 O3 C4 150.44(17) . .
O2 K1 O3 C4 -39.12(15) . .
O2 K1 O3 C4 -125.17(16) 4_565 .
O1 K1 O3 C4 -70.74(16) . .
O9 K1 O3 C4 99.44(16) 4_565 .
O9 K1 O3 C4 57.07(16) . .
O3 K1 O3 C4 177.26(13) 4_565 .
Cl4 K1 O3 C4 27.44(17) . .
O4 K1 O3 C5 33.49(15) . .
O2 K1 O3 C5 -156.07(17) . .
O2 K1 O3 C5 117.89(16) 4_565 .
O1 K1 O3 C5 172.31(15) . .
O9 K1 O3 C5 -17.51(17) 4_565 .
O9 K1 O3 C5 -59.87(16) . .
O3 K1 O3 C5 60.32(17) 4_565 .
Cl4 K1 O3 C5 -89.51(15) . .
O5 K2 O7 C11 135.3(2) . .
O10 K2 O7 C11 -150.0(2) . .
O10 K2 O7 C11 -133.8(2) 4_565 .
O7 K2 O7 C11 0.7(2) 4_565 .
O8 K2 O7 C11 -2.44(19) . .
O6 K2 O7 C11 72.6(2) 4_565 .
O6 K2 O7 C11 143.8(2) . .
Cl3 K2 O7 C11 -87.8(2) . .
O5 K2 O7 C10 -10.4(2) . .
O10 K2 O7 C10 64.3(2) . .
O10 K2 O7 C10 80.6(3) 4_565 .
O7 K2 O7 C10 -145.00(18) 4_565 .
O8 K2 O7 C10 -148.1(2) . .
O6 K2 O7 C10 -73.1(2) 4_565 .
O6 K2 O7 C10 -1.88(19) . .
Cl3 K2 O7 C10 126.6(2) . .
O5 K2 O6 C9 -155.2(2) . .
O10 K2 O6 C9 -72.9(2) . .
O10 K2 O6 C9 -99.9(2) 4_565 .
O7 K2 O6 C9 125.70(19) 4_565 .
O7 K2 O6 C9 34.19(17) . .
O8 K2 O6 C9 64.47(19) . .
O6 K2 O6 C9 -177.64(15) 4_565 .
Cl3 K2 O6 C9 -31.32(19) . .
O5 K2 O6 C8 -37.1(2) . .
O10 K2 O6 C8 45.3(2) . .
O10 K2 O6 C8 18.2(2) 4_565 .
O7 K2 O6 C8 -116.2(2) 4_565 .
O7 K2 O6 C8 152.3(2) . .
O8 K2 O6 C8 -177.40(19) . .
O6 K2 O6 C8 -59.5(2) 4_565 .
Cl3 K2 O6 C8 86.8(2) . .
O10 K2 O5 C7 119.8(3) . 4_565
O10 K2 O5 C7 72.8(3) 4_565 4_565
O7 K2 O5 C7 -14.9(3) 4_565 4_565
O7 K2 O5 C7 -152.4(2) . 4_565
O8 K2 O5 C7 -83.7(3) . 4_565
O6 K2 O5 C7 -6.4(2) 4_565 4_565
O6 K2 O5 C7 -160.9(3) . 4_565
Cl3 K2 O5 C7 96.3(3) . 4_565
O10 K2 O5 C7 -72.8(3) . .
O10 K2 O5 C7 -119.8(3) 4_565 .
O7 K2 O5 C7 152.4(2) 4_565 .
O7 K2 O5 C7 14.9(3) . .
O8 K2 O5 C7 83.7(3) . .
O6 K2 O5 C7 160.9(3) 4_565 .
O6 K2 O5 C7 6.4(2) . .
Cl3 K2 O5 C7 -96.3(3) . .
C1 O1 C1 C2 175.58(18) 4_565 .
K1 O1 C1 C2 -62.2(3) . .
C2 O2 C3 C4 171.9(2) . .
K1 O2 C3 C4 21.7(3) . .
C10 O7 C11 C12 -176.2(2) . .
K2 O7 C11 C12 34.6(3) . .
C12 O8 C12 C11 -177.59(17) 4_565 .
K2 O8 C12 C11 64.0(2) . .
O7 C11 C12 O8 -67.6(3) . .
C5 O3 C4 C3 -178.8(2) . .
K1 O3 C4 C3 71.7(2) . .
O2 C3 C4 O3 -65.7(3) . .
C6 O4 C6 C5 175.00(18) 4_565 .
K1 O4 C6 C5 -34.0(3) . .
C9 O6 C8 C7 -178.7(3) . .
K2 O6 C8 C7 68.7(3) . .
C11 O7 C10 C9 -176.6(3) . .
K2 O7 C10 C9 -29.4(3) . .
C3 O2 C2 C1 173.4(2) . .
K1 O2 C2 C1 -35.5(3) . .
O1 C1 C2 O2 66.0(3) . .
C4 O3 C5 C6 -177.2(2) . .
K1 O3 C5 C6 -67.6(2) . .
O4 C6 C5 O3 71.8(3) . .
C8 O6 C9 C10 -175.8(3) . .
K2 O6 C9 C10 -65.4(3) . .
O7 C10 C9 O6 65.7(3) . .
C7 O5 C7 C8 -166.7(2) 4_565 .
K2 O5 C7 C8 24.6(4) . .
O6 C8 C7 O5 -66.3(4) . .
